data_2107969
loop_
_publ_author_name
'Lumpi, Daniel'
'Kautny, Paul'
'St\"oger, Berthold'
'Fr\"ohlich, Johannes'

_publ_section_title
;
 Crystal chemistry of trialkylsilyl-capped
 (3<i>Z</i>)-4-(methylthio)-3-penten-1-yne: polymorphism, twinning and
 ambiguity of order--disorder descriptions
;
_journal_issue 5
_journal_name_full 'Acta Crystallographica Section B'
_journal_page_first 753
_journal_page_last 762
_journal_paper_doi 10.1107/S2052520616010969
_journal_volume 72
_journal_year 2016
_chemical_formula_sum 'C12 H22 S Si'
_chemical_formula_weight 226.5
_chemical_name_systematic ' ?'
_space_group_IT_number 2
_symmetry_cell_setting triclinic
_symmetry_space_group_name_Hall '-P 1'
_symmetry_space_group_name_H-M 'P -1'
_cell_angle_alpha 92.496(6)
_cell_angle_beta 91.452(6)
_cell_angle_gamma 107.191(6)
_cell_formula_units_Z 4
_cell_length_a 6.2535(7)
_cell_length_b 7.2501(8)
_cell_length_c 32.335(4)
_cell_measurement_reflns_used 5994
_cell_measurement_temperature 100
_cell_measurement_theta_max 27.5
_cell_measurement_theta_min 2.5
_cell_volume 1398.1(3)
_diffrn_ambient_temperature 100
_diffrn_measured_fraction_theta_full 0.80
_diffrn_measured_fraction_theta_max 0.80
_diffrn_measurement_device 'four-circle diffractometer'
_diffrn_measurement_device_type 'Bruker KAPPA APEX II CCD'
_diffrn_measurement_method '\w- and \f-scans'
_diffrn_radiation_monochromator graphite
_diffrn_radiation_source 'X-ray tube'
_diffrn_radiation_type 'Mo K\a'
_diffrn_radiation_wavelength 0.71069
_diffrn_reflns_av_R_equivalents 0.0461
_diffrn_reflns_limit_h_max 8
_diffrn_reflns_limit_h_min -8
_diffrn_reflns_limit_k_max 9
_diffrn_reflns_limit_k_min -9
_diffrn_reflns_limit_l_max 42
_diffrn_reflns_limit_l_min 0
_diffrn_reflns_number 22518
_diffrn_reflns_theta_full 28.02
_diffrn_reflns_theta_max 28.02
_diffrn_reflns_theta_min 0.63
_exptl_absorpt_coefficient_mu 0.284
_exptl_absorpt_correction_T_max 0.99
_exptl_absorpt_correction_T_min 0.89
_exptl_absorpt_correction_type multi-scan
_exptl_absorpt_process_details SADABS
_exptl_crystal_colour 'translucent colourless'
_exptl_crystal_density_diffrn 1.0755
_exptl_crystal_description plate
_exptl_crystal_F_000 496
_exptl_crystal_size_max 0.64
_exptl_crystal_size_mid 0.34
_exptl_crystal_size_min 0.04
_refine_diff_density_max 0.30
_refine_diff_density_min -0.35
_refine_ls_extinction_method none
_refine_ls_goodness_of_fit_ref 2.37
_refine_ls_hydrogen_treatment constr
_refine_ls_number_constraints 176
_refine_ls_number_parameters 254
_refine_ls_number_reflns 4971
_refine_ls_number_restraints 0
_refine_ls_R_factor_all 0.0477
_refine_ls_R_factor_gt 0.0438
_refine_ls_shift/su_max 0.0440
_refine_ls_shift/su_mean 0.0078
_refine_ls_structure_factor_coef F
_refine_ls_weighting_details w=1/(\s^2^(F)+0.0001F^2^)
_refine_ls_weighting_scheme sigma
_refine_ls_wR_factor_gt 0.0538
_refine_ls_wR_factor_ref 0.0545
_reflns_number_gt 4548
_reflns_number_total 4971
_reflns_threshold_expression I>3\s(I)
_cod_data_source_file ps5052sup1.cif
_cod_data_source_block Z_TBDMS
_cod_original_formula_sum 'C12 H22 S1 Si1'
_cod_database_code 2107969

loop_
_space_group_symop_id
_space_group_symop_operation_xyz
1 x,y,z
2 -x,-y,-z

loop_
_atom_site_type_symbol
_atom_site_label
_atom_site_fract_x
_atom_site_fract_y
_atom_site_fract_z
_atom_site_U_iso_or_equiv
_atom_site_adp_type
_atom_site_calc_flag
_atom_site_occupancy
S S1 0.25929(11) 0.31670(11) 0.00005(2) 0.0174(2) Uani d 1
Si Si1 0.34073(12) 0.27918(12) 0.16192(3) 0.0154(3) Uani d 1
C C1 0.3512(5) 0.0233(4) 0.16602(9) 0.0197(10) Uani d 1
C C2 0.4891(5) -0.0251(5) 0.13067(10) 0.0297(12) Uani d 1
C C3 0.4611(5) 0.0006(5) 0.20769(9) 0.0283(11) Uani d 1
C C4 0.1137(5) -0.1178(5) 0.16239(11) 0.0325(13) Uani d 1
C C5 0.6290(5) 0.4494(5) 0.15971(10) 0.0235(12) Uani d 1
C C6 0.1963(5) 0.3506(5) 0.20689(9) 0.0283(11) Uani d 1
C C7 0.1766(5) 0.2852(4) 0.11416(9) 0.0185(10) Uani d 1
C C8 0.0547(4) 0.2626(4) 0.08367(8) 0.0154(9) Uani d 1
C C9 -0.0945(5) 0.2267(4) 0.04782(9) 0.0183(9) Uani d 1
C C10 -0.0296(4) 0.2421(4) 0.00893(9) 0.0152(9) Uani d 1
C C11 -0.1926(5) 0.1948(4) -0.02734(8) 0.0185(10) Uani d 1
C C12 0.2730(5) 0.3210(4) -0.05577(9) 0.0210(10) Uani d 1
S S2 0.24079(13) 0.18330(12) 0.50013(2) 0.0248(3) Uani d 1
Si Si2 0.22711(14) 0.30023(13) 0.66192(3) 0.0213(3) Uani d 1
C C13 0.2189(5) 0.5586(5) 0.66524(9) 0.0238(11) Uani d 1
C C14 0.0649(6) 0.5925(5) 0.63083(10) 0.0330(13) Uani d 1
C C15 0.1261(5) 0.6026(5) 0.70723(9) 0.0313(12) Uani d 1
C C16 0.4545(6) 0.7002(5) 0.66177(11) 0.0349(14) Uani d 1
C C17 -0.0588(6) 0.1326(5) 0.66028(11) 0.0325(14) Uani d 1
C C18 0.3903(6) 0.2515(6) 0.70669(9) 0.0351(13) Uani d 1
C C19 0.3709(5) 0.2713(4) 0.61420(9) 0.0239(11) Uani d 1
C C20 0.4803(5) 0.2780(4) 0.58386(8) 0.0213(10) Uani d 1
C C21 0.6150(5) 0.2941(5) 0.54806(8) 0.0228(11) Uani d 1
C C22 0.5309(5) 0.2610(4) 0.50848(9) 0.0187(10) Uani d 1
C C23 0.6814(5) 0.2920(5) 0.47260(9) 0.0257(11) Uani d 1
C C24 0.2033(5) 0.1514(5) 0.44477(8) 0.0296(12) Uani d 1
H H1c2 0.639825 0.059552 0.133474 0.0357 Uiso d 1
H H2c2 0.490621 -0.156714 0.131943 0.0357 Uiso d 1
H H3c2 0.423008 -0.00818 0.104528 0.0357 Uiso d 1
H H1c3 0.61112 0.086659 0.209975 0.034 Uiso d 1
H H2c3 0.376026 0.031331 0.229864 0.034 Uiso d 1
H H3c3 0.464743 -0.130302 0.209317 0.034 Uiso d 1
H H1c4 0.050159 -0.115685 0.135137 0.039 Uiso d 1
H H2c4 0.119423 -0.246101 0.167148 0.039 Uiso d 1
H H3c4 0.02262 -0.080147 0.182611 0.039 Uiso d 1
H H1c5 0.716277 0.438419 0.183829 0.0282 Uiso d 1
H H2c5 0.698137 0.417975 0.135303 0.0282 Uiso d 1
H H3c5 0.621045 0.579398 0.158877 0.0282 Uiso d 1
H H1c6 0.274757 0.340041 0.232158 0.034 Uiso d 1
H H2c6 0.194373 0.481743 0.204715 0.034 Uiso d 1
H H3c6 0.045311 0.266778 0.206953 0.034 Uiso d 1
H H1c9 -0.252485 0.188943 0.052204 0.022 Uiso d 1
H H1c11 -0.1824 0.310005 -0.041726 0.0222 Uiso d 1
H H2c11 -0.158493 0.100805 -0.045758 0.0222 Uiso d 1
H H3c11 -0.341723 0.143252 -0.017868 0.0222 Uiso d 1
H H1c12 0.426506 0.368986 -0.063165 0.0252 Uiso d 1
H H2c12 0.208757 0.192462 -0.067857 0.0252 Uiso d 1
H H3c12 0.190899 0.403816 -0.065878 0.0252 Uiso d 1
H H1c14 -0.087427 0.521675 0.635714 0.0396 Uiso d 1
H H2c14 0.079049 0.727889 0.630538 0.0396 Uiso d 1
H H3c14 0.106395 0.54904 0.604602 0.0396 Uiso d 1
H H1c15 0.232012 0.602084 0.72921 0.0375 Uiso d 1
H H2c15 0.101894 0.727309 0.707177 0.0375 Uiso d 1
H H3c15 -0.013059 0.505691 0.711347 0.0375 Uiso d 1
H H1c16 0.544642 0.696193 0.685987 0.0418 Uiso d 1
H H2c16 0.522094 0.664069 0.637621 0.0418 Uiso d 1
H H3c16 0.443815 0.828837 0.659519 0.0418 Uiso d 1
H H1c17 -0.131571 0.152182 0.685168 0.039 Uiso d 1
H H2c17 -0.141743 0.15625 0.636735 0.039 Uiso d 1
H H3c17 -0.052444 0.001878 0.658071 0.039 Uiso d 1
H H1c18 0.314543 0.26184 0.73174 0.0421 Uiso d 1
H H2c18 0.404194 0.12341 0.703093 0.0421 Uiso d 1
H H3c18 0.536702 0.343912 0.708395 0.0421 Uiso d 1
H H1c21 0.774803 0.330662 0.552467 0.0273 Uiso d 1
H H1c23 0.657994 0.393765 0.456728 0.0309 Uiso d 1
H H2c23 0.834661 0.327273 0.482632 0.0309 Uiso d 1
H H3c23 0.64813 0.174988 0.455387 0.0309 Uiso d 1
H H1c24 0.047204 0.094547 0.437405 0.0355 Uiso d 1
H H2c24 0.256426 0.27471 0.432745 0.0355 Uiso d 1
H H3c24 0.286332 0.067978 0.434545 0.0355 Uiso d 1

loop_
_atom_site_aniso_label
_atom_site_aniso_U_11
_atom_site_aniso_U_22
_atom_site_aniso_U_33
_atom_site_aniso_U_12
_atom_site_aniso_U_13
_atom_site_aniso_U_23
_atom_site_aniso_type_symbol
S1 0.0091(3) 0.0130(4) 0.0279(4) 0.0000(3) -0.0007(3) 0.0005(3) S
Si1 0.0113(4) 0.0098(4) 0.0249(5) 0.0027(3) -0.0006(3) 0.0015(3) Si
C1 0.0163(14) 0.0102(17) 0.0305(16) 0.0010(12) -0.0056(12) 0.0025(12) C
C2 0.0334(19) 0.0223(18) 0.0371(19) 0.0155(14) -0.0061(14) -0.0064(15) C
C3 0.0257(17) 0.0200(17) 0.0375(18) 0.0046(14) -0.0101(14) 0.0050(15) C
C4 0.030(2) 0.0071(19) 0.054(2) -0.0041(14) -0.0073(16) 0.0099(16) C
C5 0.0232(18) 0.0101(19) 0.0334(18) -0.0019(13) -0.0002(13) 0.0075(14) C
C6 0.0248(17) 0.0253(18) 0.0368(18) 0.0109(14) -0.0003(14) -0.0008(15) C
C7 0.0166(14) 0.0104(15) 0.0290(16) 0.0044(12) 0.0057(12) 0.0013(11) C
C8 0.0144(14) 0.0070(15) 0.0267(15) 0.0056(11) 0.0052(11) 0.0019(11) C
C9 0.0108(13) 0.0102(15) 0.0348(16) 0.0042(11) 0.0009(12) 0.0038(12) C
C10 0.0114(14) 0.0045(14) 0.0306(15) 0.0036(11) -0.0013(11) 0.0026(12) C
C11 0.0161(15) 0.0118(15) 0.0265(16) 0.0031(12) -0.0041(12) 0.0006(12) C
C12 0.0204(15) 0.0134(16) 0.0300(16) 0.0058(12) 0.0050(12) 0.0010(12) C
S2 0.0272(5) 0.0349(5) 0.0121(3) 0.0089(4) 0.0002(3) 0.0024(3) S
Si2 0.0249(5) 0.0269(5) 0.0119(4) 0.0074(4) 0.0002(3) 0.0006(3) Si
C13 0.0237(17) 0.0269(19) 0.0195(15) 0.0058(13) 0.0033(12) -0.0002(13) C
C14 0.043(2) 0.038(2) 0.0233(17) 0.0205(16) 0.0020(15) 0.0034(15) C
C15 0.038(2) 0.036(2) 0.0183(15) 0.0101(17) 0.0027(14) -0.0060(15) C
C16 0.034(2) 0.033(2) 0.0341(19) 0.0047(16) 0.0094(15) 0.0012(17) C
C17 0.033(2) 0.027(2) 0.0340(19) 0.0046(16) 0.0060(15) -0.0025(16) C
C18 0.046(2) 0.046(2) 0.0189(15) 0.0237(18) -0.0004(14) 0.0037(16) C
C19 0.0264(17) 0.0277(18) 0.0183(15) 0.0096(14) -0.0036(12) -0.0024(12) C
C20 0.0242(16) 0.0251(17) 0.0162(14) 0.0104(13) -0.0041(12) -0.0012(12) C
C21 0.0242(16) 0.0296(19) 0.0134(14) 0.0060(13) 0.0042(11) 0.0015(12) C
C22 0.0215(16) 0.0179(16) 0.0176(14) 0.0067(12) 0.0021(12) 0.0041(12) C
C23 0.0282(17) 0.030(2) 0.0211(15) 0.0114(14) 0.0025(13) 0.0040(13) C
C24 0.0321(18) 0.041(2) 0.0139(14) 0.0084(16) -0.0006(13) 0.0040(14) C

loop_
_atom_type_symbol
_atom_type_scat_dispersion_real
_atom_type_scat_dispersion_imag
_atom_type_scat_source
C 0.0033 0.0016 'International Tables Vol C tables 4.2.6.8 and 6.1.1.1'
H 0.0000 0.0000 'International Tables Vol C tables 4.2.6.8 and 6.1.1.1'
S 0.1246 0.1234 'International Tables Vol C tables 4.2.6.8 and 6.1.1.1'
Si 0.0817 0.0704 'International Tables Vol C tables 4.2.6.8 and 6.1.1.1'

loop_
_geom_angle_atom_site_label_1
_geom_angle_atom_site_label_2
_geom_angle_atom_site_label_3
_geom_angle
C1 Si1 C5 110.55(15)
C1 Si1 C6 110.25(15)
C1 Si1 C7 107.36(13)
C5 Si1 C6 109.91(14)
C5 Si1 C7 110.16(14)
C6 Si1 C7 108.55(15)
Si1 C1 C2 109.0(2)
Si1 C1 C3 110.5(2)
Si1 C1 C4 110.1(2)
C2 C1 C3 109.2(3)
C2 C1 C4 109.2(2)
C3 C1 C4 108.9(2)
C1 C2 H1c2 109.47
C1 C2 H2c2 109.47
C1 C2 H3c2 109.47
H1c2 C2 H2c2 109.47
H1c2 C2 H3c2 109.47
H2c2 C2 H3c2 109.47
C1 C3 H1c3 109.47
C1 C3 H2c3 109.47
C1 C3 H3c3 109.47
H1c3 C3 H2c3 109.47
H1c3 C3 H3c3 109.47
H2c3 C3 H3c3 109.47
C1 C4 H1c4 109.47
C1 C4 H2c4 109.47
C1 C4 H3c4 109.47
H1c4 C4 H2c4 109.47
H1c4 C4 H3c4 109.47
H2c4 C4 H3c4 109.47
Si1 C5 H1c5 109.47
Si1 C5 H2c5 109.47
Si1 C5 H3c5 109.47
H1c5 C5 H2c5 109.47
H1c5 C5 H3c5 109.47
H2c5 C5 H3c5 109.47
Si1 C6 H1c6 109.47
Si1 C6 H2c6 109.47
Si1 C6 H3c6 109.47
H1c6 C6 H2c6 109.47
H1c6 C6 H3c6 109.47
H2c6 C6 H3c6 109.47
Si1 C7 C8 171.0(2)
C7 C8 C9 177.4(3)
C8 C9 C10 124.7(3)
C8 C9 H1c9 117.66
C10 C9 H1c9 117.66
S1 C10 C9 118.6(2)
S1 C10 C11 119.0(2)
C9 C10 C11 122.4(2)
C10 C11 H1c11 109.47
C10 C11 H2c11 109.47
C10 C11 H3c11 109.47
H1c11 C11 H2c11 109.47
H1c11 C11 H3c11 109.47
H2c11 C11 H3c11 109.47
H1c12 C12 H2c12 109.47
H1c12 C12 H3c12 109.47
H2c12 C12 H3c12 109.47
C13 Si2 C17 110.29(17)
C13 Si2 C18 110.85(15)
C13 Si2 C19 106.44(14)
C17 Si2 C18 109.68(16)
C17 Si2 C19 110.94(14)
C18 Si2 C19 108.57(16)
Si2 C13 C14 110.6(2)
Si2 C13 C15 109.8(2)
Si2 C13 C16 110.9(3)
C14 C13 C15 107.8(3)
C14 C13 C16 109.1(3)
C15 C13 C16 108.5(2)
C13 C14 H1c14 109.47
C13 C14 H2c14 109.47
C13 C14 H3c14 109.47
H1c14 C14 H2c14 109.47
H1c14 C14 H3c14 109.47
H2c14 C14 H3c14 109.47
C13 C15 H1c15 109.47
C13 C15 H2c15 109.47
C13 C15 H3c15 109.47
H1c15 C15 H2c15 109.47
H1c15 C15 H3c15 109.47
H2c15 C15 H3c15 109.47
C13 C16 H1c16 109.47
C13 C16 H2c16 109.47
C13 C16 H3c16 109.47
H1c16 C16 H2c16 109.47
H1c16 C16 H3c16 109.47
H2c16 C16 H3c16 109.47
Si2 C17 H1c17 109.47
Si2 C17 H2c17 109.47
Si2 C17 H3c17 109.47
H1c17 C17 H2c17 109.47
H1c17 C17 H3c17 109.47
H2c17 C17 H3c17 109.47
Si2 C18 H1c18 109.47
Si2 C18 H2c18 109.47
Si2 C18 H3c18 109.47
H1c18 C18 H2c18 109.47
H1c18 C18 H3c18 109.47
H2c18 C18 H3c18 109.47
Si2 C19 C20 171.3(3)
C19 C20 C21 177.7(3)
C20 C21 C22 124.2(3)
C20 C21 H1c21 117.92
C22 C21 H1c21 117.92
S2 C22 C21 118.4(2)
S2 C22 C23 120.3(2)
C21 C22 C23 121.3(3)
C22 C23 H1c23 109.47
C22 C23 H2c23 109.47
C22 C23 H3c23 109.47
H1c23 C23 H2c23 109.47
H1c23 C23 H3c23 109.47
H2c23 C23 H3c23 109.47
H1c24 C24 H2c24 109.47
H1c24 C24 H3c24 109.47
H2c24 C24 H3c24 109.47

loop_
_geom_bond_atom_site_label_1
_geom_bond_atom_site_label_2
_geom_bond_distance
S1 C10 1.761(3)
Si1 C1 1.886(3)
Si1 C5 1.865(3)
Si1 C6 1.865(3)
Si1 C7 1.842(3)
C1 C2 1.539(5)
C1 C3 1.534(4)
C1 C4 1.533(4)
C2 H1c2 0.96
C2 H2c2 0.96
C2 H3c2 0.96
C3 H1c3 0.96
C3 H2c3 0.96
C3 H3c3 0.96
C4 H1c4 0.96
C4 H2c4 0.96
C4 H3c4 0.96
C5 H1c5 0.96
C5 H2c5 0.96
C5 H3c5 0.96
C6 H1c6 0.96
C6 H2c6 0.96
C6 H3c6 0.96
C7 C8 1.206(4)
C8 C9 1.434(4)
C9 C10 1.330(4)
C9 H1c9 0.96
C10 C11 1.493(4)
C11 H1c11 0.96
C11 H2c11 0.96
C11 H3c11 0.96
C12 H1c12 0.96
C12 H2c12 0.96
C12 H3c12 0.96
S2 C22 1.743(3)
Si2 C13 1.888(4)
Si2 C17 1.839(3)
Si2 C18 1.856(4)
Si2 C19 1.841(3)
C13 C14 1.528(5)
C13 C15 1.547(4)
C13 C16 1.537(4)
C14 H1c14 0.96
C14 H2c14 0.96
C14 H3c14 0.96
C15 H1c15 0.96
C15 H2c15 0.96
C15 H3c15 0.96
C16 H1c16 0.96
C16 H2c16 0.96
C16 H3c16 0.96
C17 H1c17 0.96
C17 H2c17 0.96
C17 H3c17 0.96
C18 H1c18 0.96
C18 H2c18 0.96
C18 H3c18 0.96
C19 C20 1.205(4)
C20 C21 1.437(4)
C21 C22 1.355(4)
C21 H1c21 0.96
C22 C23 1.495(4)
C23 H1c23 0.96
C23 H2c23 0.96
C23 H3c23 0.96
C24 H1c24 0.96
C24 H2c24 0.96
C24 H3c24 0.96

_cod_database_fobs_code 2107969
